data_8102792
loop_
_publ_author_name
'Feng Gao'
'Xiang-Fei Zhang'
'Chang-Sheng Yao'
'Zai-Sheng Lu'
'De-Zhong Niu'

_publ_section_title
;
 Crystal structure of
 bis[2-(3,5-dimethylpyrazol-1-yl)ethyl]ether-diisothiocyanatocopper(II),
 Cu(C14H22N4O)(NCS)2
;
_journal_issue 3
_journal_name_full 'Zeitschrift f\"ur Kristallographie - New Crystal Structures'
_journal_page_first 429
_journal_volume 225
_journal_year 2010
_chemical_formula_moiety 'C16 H22 Cu N6 O S2'
_chemical_formula_sum 'C16 H22 Cu N6 O S2'
_chemical_formula_weight 442.09
_chemical_name_systematic
; 
bis[2-(3,5-dimethylpyrazol-1-yl)ethyl]ether
diisothiocyanatocopper(II), [Cu(C~14~H~22~N~4~O)(NCS)~2~]
;
_space_group_IT_number 15
_symmetry_cell_setting monoclinic
_symmetry_space_group_name_Hall '-C 2yc'
_symmetry_space_group_name_H-M 'C 1 2/c 1'
_atom_sites_solution_hydrogens geom
_atom_sites_solution_primary direct
_atom_sites_solution_secondary difmap
_audit_creation_method SHELXL-97
_cell_angle_alpha 90.00
_cell_angle_beta 108.57(3)
_cell_angle_gamma 90.00
_cell_formula_units_Z 4
_cell_length_a 19.886(4)
_cell_length_b 11.198(2)
_cell_length_c 9.7465(19)
_cell_measurement_reflns_used 8896
_cell_measurement_temperature 153(2)
_cell_measurement_theta_max 25.00
_cell_measurement_theta_min 3.03
_cell_volume 2057.4(8)
_computing_cell_refinement 'Bruker SMART'
_computing_data_collection 'Bruker SMART'
_computing_data_reduction 'Bruker SAINT'
_computing_molecular_graphics 'Bruker SHELXTL'
_computing_publication_material 'Bruker SHELXTL'
_computing_structure_refinement 'SHELXL-97 (Sheldrick, 1997)'
_computing_structure_solution 'SHELXS-97 (Sheldrick, 1997)'
_diffrn_ambient_temperature 153(2)
_diffrn_measured_fraction_theta_full 0.998
_diffrn_measured_fraction_theta_max 0.998
_diffrn_measurement_device_type 'CCD area detector'
_diffrn_measurement_method 'phi and omega scans'
_diffrn_radiation_monochromator graphite
_diffrn_radiation_source 'fine-focus sealed tube'
_diffrn_radiation_type MoK\a
_diffrn_radiation_wavelength 0.71073
_diffrn_reflns_av_R_equivalents 0.0611
_diffrn_reflns_av_sigmaI/netI 0.0437
_diffrn_reflns_limit_h_max 23
_diffrn_reflns_limit_h_min -23
_diffrn_reflns_limit_k_max 13
_diffrn_reflns_limit_k_min -13
_diffrn_reflns_limit_l_max 11
_diffrn_reflns_limit_l_min -11
_diffrn_reflns_number 8636
_diffrn_reflns_theta_full 25.00
_diffrn_reflns_theta_max 25.00
_diffrn_reflns_theta_min 3.30
_exptl_absorpt_coefficient_mu 1.282
_exptl_absorpt_correction_T_max 0.880
_exptl_absorpt_correction_T_min 0.794
_exptl_absorpt_correction_type multi-scan
_exptl_absorpt_process_details sadabs
_exptl_crystal_colour blue
_exptl_crystal_density_diffrn 1.427
_exptl_crystal_density_method 'not measured'
_exptl_crystal_description block
_exptl_crystal_F_000 916
_exptl_crystal_size_max 0.2
_exptl_crystal_size_mid 0.15
_exptl_crystal_size_min 0.1
_refine_diff_density_max 0.429
_refine_diff_density_min -0.373
_refine_diff_density_rms 0.058
_refine_ls_extinction_method none
_refine_ls_goodness_of_fit_ref 1.120
_refine_ls_hydrogen_treatment constr
_refine_ls_matrix_type full
_refine_ls_number_parameters 121
_refine_ls_number_reflns 1821
_refine_ls_number_restraints 0
_refine_ls_restrained_S_all 1.120
_refine_ls_R_factor_all 0.0696
_refine_ls_R_factor_gt 0.0516
_refine_ls_shift/su_max 0.000
_refine_ls_shift/su_mean 0.000
_refine_ls_structure_factor_coef Fsqd
_refine_ls_weighting_details 'calc w=1/[\s^2^(Fo^2^)+(0.0503P)^2^+2.3860P] where P=(Fo^2^+2Fc^2^)/3'
_refine_ls_weighting_scheme calc
_refine_ls_wR_factor_gt 0.1133
_refine_ls_wR_factor_ref 0.1217
_reflns_number_gt 1478
_reflns_number_total 1821
_reflns_threshold_expression >2sigma(I)
_cod_data_source_file 1267-3099.cff
_cod_data_source_block 1
_cod_depositor_comments
;
The following automatic conversions were performed:
'_symmetry_cell_setting' value 'Monoclinic' changed to 'monoclinic'
according to '/home/saulius/struct/CIF-dictionaries/cif_core.dic'
dictionary named 'cif_core.dic' version 2.4.1 from 2010-06-29.

Automatic conversion script
Id: cif_fix_enum 1555 2011-01-17 13:19:09Z saulius 
;
_cod_original_cell_volume 2057.4(7)
_cod_original_sg_symbol_H-M C2/c
_cod_database_code 8102792

loop_
_symmetry_equiv_pos_as_xyz
'x, y, z'
'-x, y, -z+1/2'
'x+1/2, y+1/2, z'
'-x+1/2, y+1/2, -z+1/2'
'-x, -y, -z'
'x, -y, z-1/2'
'-x+1/2, -y+1/2, -z'
'x+1/2, -y+1/2, z-1/2'

loop_
_atom_site_label
_atom_site_type_symbol
_atom_site_fract_x
_atom_site_fract_y
_atom_site_fract_z
_atom_site_U_iso_or_equiv
_atom_site_adp_type
_atom_site_occupancy
_atom_site_symmetry_multiplicity
_atom_site_calc_flag
_atom_site_refinement_flags
_atom_site_disorder_assembly
_atom_site_disorder_group
Cu1 Cu 0.5000 0.22598(6) 0.2500 0.0418(3) Uani 1 2 d S . .
C1 C 0.3961(2) 0.2775(3) 0.4168(4) 0.0433(9) Uani 1 1 d . . .
N1 N 0.43952(19) 0.2652(3) 0.3645(4) 0.0569(9) Uani 1 1 d . . .
S1 S 0.33455(7) 0.29180(11) 0.49112(14) 0.0677(4) Uani 1 1 d . . .
O1 O 0.5000 0.0232(3) 0.2500 0.0601(11) Uani 1 2 d S . .
C2 C 0.3092(2) 0.1346(4) -0.0647(4) 0.0475(10) Uani 1 1 d . . .
N2 N 0.41274(16) 0.2108(3) 0.0730(3) 0.0443(8) Uani 1 1 d . . .
C3 C 0.3224(2) 0.2349(4) -0.1288(4) 0.0517(11) Uani 1 1 d . . .
H3 H 0.2931 0.2677 -0.2176 0.062 Uiso 1 1 calc R . .
N3 N 0.36447(16) 0.1202(3) 0.0576(3) 0.0451(8) Uani 1 1 d . . .
C4 C 0.3861(2) 0.2811(3) -0.0420(4) 0.0458(9) Uani 1 1 d . . .
C5 C 0.4226(2) 0.3919(4) -0.0643(5) 0.0698(14) Uani 1 1 d . . .
H5A H 0.4329 0.4423 0.0222 0.105 Uiso 1 1 calc R . .
H5B H 0.3918 0.4355 -0.1480 0.105 Uiso 1 1 calc R . .
H5C H 0.4670 0.3709 -0.0817 0.105 Uiso 1 1 calc R . .
C6 C 0.2485(2) 0.0498(4) -0.1099(5) 0.0670(13) Uani 1 1 d . . .
H6A H 0.2665 -0.0318 -0.1091 0.100 Uiso 1 1 calc R . .
H6B H 0.2180 0.0699 -0.2077 0.100 Uiso 1 1 calc R . .
H6C H 0.2211 0.0553 -0.0425 0.100 Uiso 1 1 calc R . .
C7 C 0.3737(2) 0.0289(4) 0.1672(5) 0.0568(12) Uani 1 1 d . . .
H7A H 0.3313 -0.0232 0.1401 0.068 Uiso 1 1 calc R . .
H7B H 0.3769 0.0678 0.2603 0.068 Uiso 1 1 calc R . .
C8 C 0.5620(2) -0.0470(4) 0.3115(6) 0.0692(14) Uani 1 1 d . . .
H8A H 0.5627 -0.1145 0.2464 0.083 Uiso 1 1 calc R . .
H8B H 0.5619 -0.0800 0.4056 0.083 Uiso 1 1 calc R . .

loop_
_atom_site_aniso_label
_atom_site_aniso_U_11
_atom_site_aniso_U_22
_atom_site_aniso_U_33
_atom_site_aniso_U_23
_atom_site_aniso_U_13
_atom_site_aniso_U_12
Cu1 0.0378(4) 0.0428(4) 0.0486(4) 0.000 0.0194(3) 0.000
C1 0.041(2) 0.041(2) 0.046(2) 0.0025(18) 0.0120(19) 0.0056(17)
N1 0.045(2) 0.073(2) 0.059(2) -0.0029(19) 0.0266(18) 0.0061(18)
S1 0.0631(8) 0.0752(9) 0.0818(9) 0.0140(7) 0.0469(7) 0.0193(6)
O1 0.055(3) 0.031(2) 0.082(3) 0.000 0.005(2) 0.000
C2 0.040(2) 0.051(2) 0.052(2) -0.003(2) 0.016(2) -0.0044(18)
N2 0.0404(18) 0.0403(19) 0.053(2) 0.0023(15) 0.0162(16) -0.0095(15)
C3 0.045(2) 0.054(3) 0.052(2) 0.008(2) 0.010(2) 0.0007(19)
N3 0.0429(19) 0.0428(18) 0.051(2) 0.0046(15) 0.0171(16) -0.0106(15)
C4 0.048(2) 0.041(2) 0.051(2) 0.0036(19) 0.0195(19) 0.0001(18)
C5 0.061(3) 0.052(3) 0.090(4) 0.023(3) 0.015(3) -0.010(2)
C6 0.049(3) 0.065(3) 0.078(3) 0.000(2) 0.009(2) -0.019(2)
C7 0.058(3) 0.049(2) 0.061(3) 0.009(2) 0.016(2) -0.020(2)
C8 0.068(3) 0.039(2) 0.086(3) -0.008(2) 0.003(3) 0.010(2)

loop_
_atom_type_symbol
_atom_type_description
_atom_type_scat_dispersion_real
_atom_type_scat_dispersion_imag
_atom_type_scat_source
C C 0.0033 0.0016 'International Tables Vol C Tables 4.2.6.8 and 6.1.1.4'
H H 0.0000 0.0000 'International Tables Vol C Tables 4.2.6.8 and 6.1.1.4'
Cu Cu 0.3201 1.2651 'International Tables Vol C Tables 4.2.6.8 and 6.1.1.4'
N N 0.0061 0.0033 'International Tables Vol C Tables 4.2.6.8 and 6.1.1.4'
O O 0.0106 0.0060 'International Tables Vol C Tables 4.2.6.8 and 6.1.1.4'
S S 0.1246 0.1234 'International Tables Vol C Tables 4.2.6.8 and 6.1.1.4'

loop_
_geom_angle_atom_site_label_1
_geom_angle_atom_site_label_2
_geom_angle_atom_site_label_3
_geom_angle
_geom_angle_site_symmetry_1
_geom_angle_site_symmetry_3
_geom_angle_publ_flag
N1 Cu1 N1 153.8(2) 2_655 . ?
N1 Cu1 N2 89.38(14) 2_655 2_655 ?
N1 Cu1 N2 92.81(14) . 2_655 ?
N1 Cu1 N2 92.81(14) 2_655 . ?
N1 Cu1 N2 89.38(14) . . ?
N2 Cu1 N2 170.37(17) 2_655 . ?
N1 Cu1 O1 103.12(11) 2_655 . ?
N1 Cu1 O1 103.12(11) . . ?
N2 Cu1 O1 85.18(9) 2_655 . ?
N2 Cu1 O1 85.18(9) . . ?
N1 C1 S1 178.7(4) . . ?
C1 N1 Cu1 169.3(4) . . ?
C8 O1 C8 113.0(4) 2_655 . ?
C8 O1 Cu1 123.5(2) 2_655 . ?
C8 O1 Cu1 123.5(2) . . ?
N3 C2 C3 106.5(3) . . ?
N3 C2 C6 122.7(4) . . ?
C3 C2 C6 130.8(4) . . ?
C4 N2 N3 105.5(3) . . ?
C4 N2 Cu1 132.0(3) . . ?
N3 N2 Cu1 122.3(2) . . ?
C2 C3 C4 107.7(4) . . ?
C2 C3 H3 126.1 . . ?
C4 C3 H3 126.1 . . ?
C2 N3 N2 110.7(3) . . ?
C2 N3 C7 127.8(3) . . ?
N2 N3 C7 121.4(3) . . ?
N2 C4 C3 109.6(3) . . ?
N2 C4 C5 122.2(4) . . ?
C3 C4 C5 128.2(4) . . ?
C4 C5 H5A 109.5 . . ?
C4 C5 H5B 109.5 . . ?
H5A C5 H5B 109.5 . . ?
C4 C5 H5C 109.5 . . ?
H5A C5 H5C 109.5 . . ?
H5B C5 H5C 109.5 . . ?
C2 C6 H6A 109.5 . . ?
C2 C6 H6B 109.5 . . ?
H6A C6 H6B 109.5 . . ?
C2 C6 H6C 109.5 . . ?
H6A C6 H6C 109.5 . . ?
H6B C6 H6C 109.5 . . ?
N3 C7 C8 114.0(4) . 2_655 ?
N3 C7 H7A 108.8 . . ?
C8 C7 H7A 108.8 2_655 . ?
N3 C7 H7B 108.8 . . ?
C8 C7 H7B 108.8 2_655 . ?
H7A C7 H7B 107.7 . . ?
O1 C8 C7 109.4(3) . 2_655 ?
O1 C8 H8A 109.8 . . ?
C7 C8 H8A 109.8 2_655 . ?
O1 C8 H8B 109.8 . . ?
C7 C8 H8B 109.8 2_655 . ?
H8A C8 H8B 108.2 . . ?

loop_
_geom_bond_atom_site_label_1
_geom_bond_atom_site_label_2
_geom_bond_distance
_geom_bond_site_symmetry_2
_geom_bond_publ_flag
Cu1 N1 1.934(3) 2_655 ?
Cu1 N1 1.934(3) . ?
Cu1 N2 2.027(3) 2_655 ?
Cu1 N2 2.027(3) . ?
Cu1 O1 2.270(4) . ?
C1 N1 1.142(5) . ?
C1 S1 1.617(4) . ?
O1 C8 1.424(5) 2_655 ?
O1 C8 1.424(5) . ?
C2 N3 1.349(5) . ?
C2 C3 1.351(6) . ?
C2 C6 1.487(5) . ?
N2 C4 1.333(5) . ?
N2 N3 1.372(4) . ?
C3 C4 1.380(5) . ?
C3 H3 0.9500 . ?
N3 C7 1.448(5) . ?
C4 C5 1.488(5) . ?
C5 H5A 0.9800 . ?
C5 H5B 0.9800 . ?
C5 H5C 0.9800 . ?
C6 H6A 0.9800 . ?
C6 H6B 0.9800 . ?
C6 H6C 0.9800 . ?
C7 C8 1.493(6) 2_655 ?
C7 H7A 0.9900 . ?
C7 H7B 0.9900 . ?
C8 C7 1.493(6) 2_655 ?
C8 H8A 0.9900 . ?
C8 H8B 0.9900 . ?
